data_4341756
loop_
_publ_author_name
'Yang, Xiaolong'
'Xu, Xianbin'
'Zhao, Jiang'
'Dang, Jing-Shuang'
'Huang, Zuan'
'Yan, Xiaogang'
'Zhou, Guijiang'
'Wang, Dongdong'

_publ_section_title
;
 Phosphorescent Platinum(II) Complexes Bearing 2-Vinylpyridine-type
 Ligands: Synthesis, Electrochemical and Photophysical Properties, and
 Tuning of Electrophosphorescent Behavior by Main-Group Moieties.
;
_journal_name_full 'Inorganic chemistry'
_journal_page_first 141204103846004
_journal_paper_doi 10.1021/ic502122t
_journal_year 2014
_chemical_formula_sum 'C24 H21 N O4 Pt S'
_chemical_formula_weight 614.57
_chemical_name_systematic
; 
 ? 
;
_space_group_IT_number 19
_symmetry_cell_setting orthorhombic
_symmetry_space_group_name_Hall 'P 2ac 2ab'
_symmetry_space_group_name_H-M 'P 21 21 21'
_atom_sites_solution_hydrogens geom
_atom_sites_solution_primary direct
_atom_sites_solution_secondary difmap
_audit_creation_method SHELXL-97
_cell_angle_alpha 90.00
_cell_angle_beta 90.00
_cell_angle_gamma 90.00
_cell_formula_units_Z 4
_cell_length_a 8.5632(6)
_cell_length_b 10.5141(8)
_cell_length_c 25.0136(18)
_cell_measurement_temperature 296(2)
_cell_volume 2252.1(3)
_computing_structure_refinement 'SHELXL-97 (Sheldrick, 1997)'
_computing_structure_solution 'SHELXS-97 (Sheldrick, 1990)'
_diffrn_ambient_temperature 296(2)
_diffrn_measured_fraction_theta_full 0.985
_diffrn_measured_fraction_theta_max 0.985
_diffrn_measurement_device_type 'Bruker Smart CCD'
_diffrn_measurement_method '\f and \w scans'
_diffrn_radiation_monochromator graphite
_diffrn_radiation_source 'fine-focus sealed tube'
_diffrn_radiation_type MoK\a
_diffrn_radiation_wavelength 0.71073
_diffrn_reflns_av_R_equivalents 0.0535
_diffrn_reflns_av_sigmaI/netI 0.0899
_diffrn_reflns_limit_h_max 11
_diffrn_reflns_limit_h_min -10
_diffrn_reflns_limit_k_max 13
_diffrn_reflns_limit_k_min -13
_diffrn_reflns_limit_l_max 31
_diffrn_reflns_limit_l_min -24
_diffrn_reflns_number 13602
_diffrn_reflns_theta_full 28.23
_diffrn_reflns_theta_max 28.23
_diffrn_reflns_theta_min 1.63
_exptl_absorpt_coefficient_mu 6.353
_exptl_crystal_colour red
_exptl_crystal_density_diffrn 1.813
_exptl_crystal_density_method 'not measured'
_exptl_crystal_description block
_exptl_crystal_F_000 1192
_exptl_crystal_size_max 0.24
_exptl_crystal_size_mid 0.22
_exptl_crystal_size_min 0.21
_refine_diff_density_max 1.027
_refine_diff_density_min -0.677
_refine_diff_density_rms 0.129
_refine_ls_abs_structure_details 'Flack H D (1983), Acta Cryst. A39, 876-881'
_refine_ls_abs_structure_Flack 1.05(2)
_refine_ls_extinction_method none
_refine_ls_goodness_of_fit_ref 1.065
_refine_ls_hydrogen_treatment mixed
_refine_ls_matrix_type full
_refine_ls_number_parameters 280
_refine_ls_number_reflns 5409
_refine_ls_number_restraints 0
_refine_ls_restrained_S_all 1.065
_refine_ls_R_factor_all 0.0919
_refine_ls_R_factor_gt 0.0603
_refine_ls_shift/su_max 0.000
_refine_ls_shift/su_mean 0.000
_refine_ls_structure_factor_coef Fsqd
_refine_ls_weighting_details 'calc w=1/[\s^2^(Fo^2^)+(0.0839P)^2^+0.0000P] where P=(Fo^2^+2Fc^2^)/3'
_refine_ls_weighting_scheme calc
_refine_ls_wR_factor_gt 0.1516
_refine_ls_wR_factor_ref 0.1678
_reflns_number_gt 3785
_reflns_number_total 5409
_reflns_threshold_expression >2sigma(I)
_cod_data_source_file ic502122t_si_002.cif
_cod_data_source_block Pt-PVSO2
_cod_original_sg_symbol_H-M P2(1)2(1)2(1)
_cod_database_code 4341756

loop_
_symmetry_equiv_pos_as_xyz
'x, y, z'
'-x+1/2, -y, z+1/2'
'-x, y+1/2, -z+1/2'
'x+1/2, -y+1/2, -z'

loop_
_atom_site_label
_atom_site_type_symbol
_atom_site_fract_x
_atom_site_fract_y
_atom_site_fract_z
_atom_site_U_iso_or_equiv
_atom_site_adp_type
_atom_site_occupancy
_atom_site_symmetry_multiplicity
_atom_site_calc_flag
_atom_site_refinement_flags
Pt1 Pt 0.32848(6) 0.04921(5) 0.036690(19) 0.04626(17) Uani 1 1 d .
C6 C 0.043(2) 0.1639(15) 0.0097(6) 0.061(4) Uani 1 1 d .
H6A H -0.0436 0.1897 -0.0098 0.073 Uiso 1 1 calc R
O1 O 0.5151(11) 0.0423(11) 0.0892(4) 0.061(2) Uani 1 1 d .
N1 N 0.2080(13) 0.1651(11) 0.0836(4) 0.052(3) Uani 1 1 d .
C7 C 0.1441(15) 0.0773(13) -0.0094(5) 0.049(3) Uani 1 1 d .
C5 C 0.0772(18) 0.2154(14) 0.0625(6) 0.053(4) Uani 1 1 d .
O2 O 0.4436(12) -0.0602(12) -0.0162(4) 0.067(3) Uani 1 1 d .
C12 C 0.102(2) -0.1716(15) -0.1149(6) 0.064(4) Uani 1 1 d .
H12A H 0.1038 -0.2599 -0.1171 0.077 Uiso 1 1 calc R
C11 C 0.0649(16) -0.1007(14) -0.1595(6) 0.049(3) Uani 1 1 d .
C10 C 0.0512(16) 0.0274(15) -0.1555(6) 0.057(4) Uani 1 1 d .
H10A H 0.0231 0.0753 -0.1852 0.068 Uiso 1 1 calc R
C8 C 0.1179(15) 0.0181(14) -0.0623(6) 0.049(4) Uani 1 1 d .
C9 C 0.0794(16) 0.0871(12) -0.1067(6) 0.049(3) Uani 1 1 d .
H9A H 0.0719 0.1752 -0.1042 0.059 Uiso 1 1 calc R
C13 C 0.135(2) -0.1135(14) -0.0672(6) 0.061(4) Uani 1 1 d .
H13A H 0.1699 -0.1615 -0.0383 0.074 Uiso 1 1 calc R
S1 S 0.0234(4) -0.1797(4) -0.22025(14) 0.0527(9) Uani 1 1 d .
C4 C -0.008(2) 0.3035(14) 0.0903(6) 0.068(4) Uani 1 1 d .
H4A H -0.0956 0.3400 0.0747 0.081 Uiso 1 1 calc R
C3 C 0.035(2) 0.3386(17) 0.1412(6) 0.071(5) Uani 1 1 d .
H3A H -0.0230 0.3980 0.1601 0.086 Uiso 1 1 calc R
C22 C 0.6889(17) -0.0537(15) 0.0279(7) 0.069(4) Uani 1 1 d .
H22A H 0.7936 -0.0739 0.0228 0.083 Uiso 1 1 calc R
C21 C 0.6491(18) 0.0030(14) 0.0762(7) 0.059(4) Uani 1 1 d .
C23 C 0.5861(18) -0.0835(16) -0.0139(7) 0.063(4) Uani 1 1 d .
C2 C 0.165(2) 0.2851(16) 0.1635(7) 0.073(4) Uani 1 1 d .
H2A H 0.1936 0.3055 0.1983 0.087 Uiso 1 1 calc R
C24 C 0.651(3) -0.157(2) -0.0623(7) 0.106(8) Uani 1 1 d .
H24A H 0.5688 -0.1706 -0.0878 0.159 Uiso 1 1 calc R
H24B H 0.6918 -0.2371 -0.0507 0.159 Uiso 1 1 calc R
H24C H 0.7329 -0.1080 -0.0787 0.159 Uiso 1 1 calc R
C20 C 0.7708(19) 0.0188(19) 0.1191(7) 0.080(5) Uani 1 1 d .
H20A H 0.7248 0.0593 0.1497 0.121 Uiso 1 1 calc R
H20B H 0.8547 0.0704 0.1058 0.121 Uiso 1 1 calc R
H20C H 0.8104 -0.0631 0.1292 0.121 Uiso 1 1 calc R
C1 C 0.256(2) 0.1991(16) 0.1337(6) 0.069(5) Uani 1 1 d .
H1A H 0.3470 0.1655 0.1480 0.083 Uiso 1 1 calc R
C14 C -0.1752(18) -0.2201(13) -0.2143(5) 0.050(3) Uani 1 1 d .
O3 O 0.1102(12) -0.2960(10) -0.2221(5) 0.066(3) Uani 1 1 d .
O4 O 0.0379(14) -0.0918(10) -0.2635(4) 0.074(3) Uani 1 1 d .
C19 C -0.2181(17) -0.3350(15) -0.1939(7) 0.060(4) Uani 1 1 d .
H19A H -0.1419 -0.3936 -0.1842 0.072 Uiso 1 1 calc R
C15 C -0.286(2) -0.1356(17) -0.2313(6) 0.067(4) Uani 1 1 d .
H15A H -0.2561 -0.0592 -0.2471 0.080 Uiso 1 1 calc R
C18 C -0.3745(19) -0.3653(19) -0.1875(8) 0.075(5) Uani 1 1 d .
H18A H -0.4046 -0.4421 -0.1722 0.090 Uiso 1 1 calc R
C16 C -0.445(2) -0.166(2) -0.2245(8) 0.086(6) Uani 1 1 d .
H16A H -0.5215 -0.1072 -0.2339 0.103 Uiso 1 1 calc R
C17 C -0.485(2) -0.277(2) -0.2047(7) 0.075(5) Uani 1 1 d .
H17A H -0.5905 -0.2981 -0.2022 0.090 Uiso 1 1 calc R

loop_
_atom_site_aniso_label
_atom_site_aniso_U_11
_atom_site_aniso_U_22
_atom_site_aniso_U_33
_atom_site_aniso_U_23
_atom_site_aniso_U_13
_atom_site_aniso_U_12
Pt1 0.0470(3) 0.0491(3) 0.0427(3) 0.0038(3) -0.0070(2) 0.0012(3)
C6 0.072(10) 0.062(9) 0.048(8) 0.002(7) -0.018(7) 0.004(8)
O1 0.051(5) 0.080(7) 0.052(5) -0.005(6) -0.014(4) 0.001(6)
N1 0.056(7) 0.058(7) 0.043(6) 0.001(5) -0.011(5) -0.001(6)
C7 0.045(7) 0.052(8) 0.049(7) 0.006(6) -0.007(6) 0.001(6)
C5 0.065(9) 0.047(8) 0.048(8) 0.007(7) -0.001(7) 0.006(7)
O2 0.066(6) 0.076(7) 0.058(6) -0.002(6) -0.015(5) 0.016(6)
C12 0.098(12) 0.050(9) 0.046(8) 0.005(7) -0.024(8) 0.007(8)
C11 0.050(8) 0.051(8) 0.046(8) -0.001(6) -0.005(6) -0.003(6)
C10 0.048(8) 0.061(10) 0.062(9) 0.013(8) -0.007(7) -0.008(7)
C8 0.040(7) 0.053(9) 0.054(8) 0.002(6) -0.002(6) -0.001(6)
C9 0.063(8) 0.027(6) 0.058(9) 0.001(6) -0.021(7) 0.002(6)
C13 0.089(13) 0.042(8) 0.053(9) 0.007(7) -0.016(8) 0.014(8)
S1 0.051(2) 0.055(2) 0.052(2) -0.0070(16) 0.0105(16) -0.0070(17)
C4 0.094(12) 0.053(9) 0.056(9) 0.002(7) -0.005(9) 0.029(9)
C3 0.078(11) 0.076(11) 0.060(10) -0.011(9) 0.007(9) 0.021(10)
C22 0.054(8) 0.062(8) 0.092(12) 0.008(10) -0.014(8) 0.013(8)
C21 0.049(9) 0.051(7) 0.077(11) 0.010(7) -0.016(8) 0.004(7)
C23 0.053(9) 0.066(10) 0.069(10) 0.003(8) 0.005(7) 0.015(7)
C2 0.083(11) 0.075(10) 0.060(9) -0.007(8) -0.013(10) -0.008(11)
C24 0.138(19) 0.123(17) 0.058(10) -0.013(11) 0.008(12) 0.068(17)
C20 0.061(9) 0.096(13) 0.084(12) 0.006(11) -0.033(9) -0.002(9)
C1 0.089(12) 0.068(10) 0.050(9) 0.002(8) -0.007(8) 0.000(9)
C14 0.056(8) 0.053(8) 0.042(7) -0.007(6) -0.002(7) -0.001(8)
O3 0.057(6) 0.063(7) 0.079(8) -0.026(6) 0.013(5) 0.002(5)
O4 0.094(8) 0.077(7) 0.051(6) 0.000(5) 0.017(6) -0.020(6)
C19 0.053(9) 0.055(9) 0.073(10) -0.005(8) 0.008(7) 0.014(7)
C15 0.083(12) 0.064(10) 0.053(9) -0.006(8) -0.005(8) -0.004(9)
C18 0.063(11) 0.071(11) 0.091(13) -0.015(10) 0.011(9) -0.012(9)
C16 0.074(13) 0.102(16) 0.082(13) -0.001(13) -0.010(10) 0.014(12)
C17 0.047(9) 0.101(15) 0.078(12) -0.009(11) -0.014(9) -0.007(10)

loop_
_atom_type_symbol
_atom_type_description
_atom_type_scat_dispersion_real
_atom_type_scat_dispersion_imag
_atom_type_scat_source
C C 0.0033 0.0016 'International Tables Vol C Tables 4.2.6.8 and 6.1.1.4'
H H 0.0000 0.0000 'International Tables Vol C Tables 4.2.6.8 and 6.1.1.4'
N N 0.0061 0.0033 'International Tables Vol C Tables 4.2.6.8 and 6.1.1.4'
O O 0.0106 0.0060 'International Tables Vol C Tables 4.2.6.8 and 6.1.1.4'
S S 0.1246 0.1234 'International Tables Vol C Tables 4.2.6.8 and 6.1.1.4'
Pt Pt -1.7033 8.3905 'International Tables Vol C Tables 4.2.6.8 and 6.1.1.4'

loop_
_geom_angle_atom_site_label_1
_geom_angle_atom_site_label_2
_geom_angle_atom_site_label_3
_geom_angle
C7 Pt1 N1 80.6(5)
C7 Pt1 O2 95.4(5)
N1 Pt1 O2 175.2(4)
C7 Pt1 O1 172.6(5)
N1 Pt1 O1 92.7(4)
O2 Pt1 O1 91.1(4)
C7 C6 C5 116.5(14)
C21 O1 Pt1 123.4(10)
C5 N1 C1 120.4(14)
C5 N1 Pt1 116.2(9)
C1 N1 Pt1 123.3(11)
C6 C7 C8 120.4(12)
C6 C7 Pt1 114.1(10)
C8 C7 Pt1 125.4(10)
N1 C5 C4 120.5(14)
N1 C5 C6 112.1(14)
C4 C5 C6 127.4(15)
C23 O2 Pt1 124.2(11)
C13 C12 C11 120.8(14)
C10 C11 C12 119.8(15)
C10 C11 S1 120.8(12)
C12 C11 S1 119.2(11)
C11 C10 C9 119.8(14)
C9 C8 C13 118.8(14)
C9 C8 C7 122.6(13)
C13 C8 C7 118.6(14)
C8 C9 C10 120.9(12)
C12 C13 C8 119.6(14)
O4 S1 O3 118.9(7)
O4 S1 C14 107.7(7)
O3 S1 C14 107.4(7)
O4 S1 C11 109.3(7)
O3 S1 C11 109.0(7)
C14 S1 C11 103.6(6)
C5 C4 C3 120.7(16)
C2 C3 C4 119.1(16)
C21 C22 C23 126.2(14)
O1 C21 C22 125.9(14)
O1 C21 C20 114.2(15)
C22 C21 C20 119.8(15)
O2 C23 C22 127.2(15)
O2 C23 C24 114.6(16)
C22 C23 C24 118.2(15)
C3 C2 C1 119.9(15)
N1 C1 C2 119.4(16)
C19 C14 C15 120.5(15)
C19 C14 S1 120.4(11)
C15 C14 S1 119.1(11)
C14 C19 C18 120.5(16)
C14 C15 C16 119.0(18)
C19 C18 C17 118.1(18)
C17 C16 C15 119.8(19)
C16 C17 C18 121.9(18)

loop_
_geom_bond_atom_site_label_1
_geom_bond_atom_site_label_2
_geom_bond_distance
Pt1 C7 1.977(13)
Pt1 N1 1.981(12)
Pt1 O2 2.012(11)
Pt1 O1 2.070(9)
C6 C7 1.34(2)
C6 C5 1.456(19)
O1 C21 1.262(18)
N1 C5 1.347(18)
N1 C1 1.366(18)
C7 C8 1.48(2)
C5 C4 1.37(2)
O2 C23 1.246(17)
C12 C13 1.37(2)
C12 C11 1.38(2)
C11 C10 1.36(2)
C11 S1 1.768(14)
C10 C9 1.39(2)
C8 C9 1.366(19)
C8 C13 1.397(19)
S1 O4 1.429(11)
S1 O3 1.431(11)
S1 C14 1.760(16)
C4 C3 1.37(2)
C3 C2 1.36(2)
C22 C21 1.39(2)
C22 C23 1.40(2)
C21 C20 1.50(2)
C23 C24 1.54(2)
C2 C1 1.40(2)
C14 C19 1.36(2)
C14 C15 1.36(2)
C19 C18 1.39(2)
C15 C16 1.41(3)
C18 C17 1.39(2)
C16 C17 1.32(3)
